data_7219593
loop_
_publ_author_name
'Sankararaman, Sethuraman'
'V, Ramkumar'
'Dasgupta, Ayan'

_publ_section_title
;
 Catalytic asymmetric hydrogenation using [2.2]paracyclophane based chiral
 1,2,3-triazol-5-ylidene-Pd complex under ambient conditions and 1
 atmosphere of H2
;
_journal_name_full 'RSC Adv.'
_journal_paper_doi 10.1039/C5RA03021H
_journal_year 2015
_chemical_formula_sum 'C45 H40 Cl4 N3 P Pd'
_chemical_formula_weight 901.97
_chemical_name_systematic 'ADG-PC-Phsophine complex'
_space_group_IT_number 14
_symmetry_cell_setting monoclinic
_symmetry_space_group_name_Hall '-P 2ybc'
_symmetry_space_group_name_H-M 'P 1 21/c 1'
_atom_sites_solution_hydrogens geom
_atom_sites_solution_primary direct
_atom_sites_solution_secondary difmap
_audit_creation_method SHELXL-97
_audit_update_record
;
2014-11-20 deposited with the CCDC.
2015-02-17 downloaded from the CCDC.
;
_cell_angle_alpha 90.00
_cell_angle_beta 103.828(2)
_cell_angle_gamma 90.00
_cell_formula_units_Z 4
_cell_length_a 14.7017(6)
_cell_length_b 15.3648(6)
_cell_length_c 19.1929(8)
_cell_measurement_reflns_used 5116
_cell_measurement_temperature 298(2)
_cell_measurement_theta_max 23.94
_cell_measurement_theta_min 2.31
_cell_volume 4209.8(3)
_computing_cell_refinement 'Bruker SMART'
_computing_data_collection 'Bruker SMART'
_computing_data_reduction 'Bruker SAINT'
_computing_molecular_graphics 'Bruker SHELXTL'
_computing_publication_material 'Bruker SHELXTL'
_computing_structure_refinement 'SHELXL-97 (Sheldrick, 1997)'
_computing_structure_solution 'SHELXS-97 (Sheldrick, 1990)'
_diffrn_ambient_temperature 298(2)
_diffrn_measured_fraction_theta_full 0.966
_diffrn_measured_fraction_theta_max 0.955
_diffrn_measurement_device_type 'CCD area detector'
_diffrn_measurement_method 'phi and omega scans'
_diffrn_radiation_monochromator graphite
_diffrn_radiation_source 'fine-focus sealed tube'
_diffrn_radiation_type MoK\a
_diffrn_radiation_wavelength 0.71073
_diffrn_reflns_av_R_equivalents 0.0454
_diffrn_reflns_av_sigmaI/netI 0.0605
_diffrn_reflns_limit_h_max 13
_diffrn_reflns_limit_h_min -17
_diffrn_reflns_limit_k_max 16
_diffrn_reflns_limit_k_min -18
_diffrn_reflns_limit_l_max 23
_diffrn_reflns_limit_l_min -17
_diffrn_reflns_number 26324
_diffrn_reflns_theta_full 25.00
_diffrn_reflns_theta_max 25.47
_diffrn_reflns_theta_min 2.06
_exptl_absorpt_coefficient_mu 0.768
_exptl_absorpt_correction_T_max 0.9411
_exptl_absorpt_correction_T_min 0.9135
_exptl_absorpt_correction_type none
_exptl_crystal_colour clear
_exptl_crystal_density_diffrn 1.423
_exptl_crystal_density_meas 0
_exptl_crystal_density_method 'not measured'
_exptl_crystal_description Block
_exptl_crystal_F_000 1840
_exptl_crystal_size_max 0.12
_exptl_crystal_size_mid 0.10
_exptl_crystal_size_min 0.08
_refine_diff_density_max 0.828
_refine_diff_density_min -0.685
_refine_diff_density_rms 0.091
_refine_ls_extinction_method none
_refine_ls_goodness_of_fit_ref 1.035
_refine_ls_hydrogen_treatment mixed
_refine_ls_matrix_type full
_refine_ls_number_parameters 488
_refine_ls_number_reflns 7477
_refine_ls_number_restraints 0
_refine_ls_restrained_S_all 1.035
_refine_ls_R_factor_all 0.0928
_refine_ls_R_factor_gt 0.0565
_refine_ls_shift/su_max 0.002
_refine_ls_shift/su_mean 0.000
_refine_ls_structure_factor_coef Fsqd
_refine_ls_weighting_details 'calc w=1/[\s^2^(Fo^2^)+(0.0837P)^2^+5.1461P] where P=(Fo^2^+2Fc^2^)/3'
_refine_ls_weighting_scheme calc
_refine_ls_wR_factor_gt 0.1454
_refine_ls_wR_factor_ref 0.1640
_reflns_number_gt 5084
_reflns_number_total 7477
_reflns_threshold_expression >2sigma(I)
_cod_data_source_file c5ra03021h2.cif
_cod_data_source_block new
_cod_depositor_comments
;
The following automatic conversions were performed:

'_symmetry_cell_setting' value 'Monoclinic' changed to 'monoclinic'
according to
/usr/data/users/saulius/crontab/automatic-downloads/rss-feeds/RSC/lib/dictionaries/cif_core.dic
dictionary named 'cif_core.dic' version 2.4.2 from 2011-04-26.

Automatic conversion script
Id: cif_fix_values 3008 2015-01-20 13:52:24Z robertas 
;
_cod_original_sg_symbol_H-M P2(1)/c
_cod_database_code 7219593

loop_
_symmetry_equiv_pos_as_xyz
'x, y, z'
'-x, y+1/2, -z+1/2'
'-x, -y, -z'
'x, -y-1/2, z-1/2'

loop_
_atom_site_label
_atom_site_type_symbol
_atom_site_fract_x
_atom_site_fract_y
_atom_site_fract_z
_atom_site_U_iso_or_equiv
_atom_site_adp_type
_atom_site_occupancy
_atom_site_symmetry_multiplicity
_atom_site_calc_flag
_atom_site_refinement_flags
C1 C 0.0719(4) 0.6830(3) 0.9369(3) 0.0375(12) Uani 1 1 d .
C2 C 0.0253(4) 0.7002(3) 0.8666(3) 0.0369(12) Uani 1 1 d .
C3 C 0.1191(4) 0.5362(4) 0.9994(3) 0.0479(14) Uani 1 1 d .
C4 C 0.2249(4) 0.5291(4) 1.0213(3) 0.0529(16) Uani 1 1 d .
C5 C 0.2787(6) 0.5633(5) 1.0830(4) 0.078(2) Uani 1 1 d .
C6 C 0.3802(6) 0.5521(6) 1.0959(6) 0.093(3) Uani 1 1 d .
H6 H 0.4215 0.5802 1.1335 0.111 Uiso 1 1 calc R
C7 C 0.4101(7) 0.4994(7) 1.0508(6) 0.097(3) Uani 1 1 d .
H7 H 0.4742 0.4995 1.0539 0.117 Uiso 1 1 calc R
C8 C 0.3560(8) 0.4443(7) 0.9996(6) 0.107(3) Uani 1 1 d .
C9 C 0.2677(6) 0.4702(5) 0.9801(5) 0.092(3) Uani 1 1 d .
H9 H 0.2309 0.4491 0.9372 0.110 Uiso 1 1 calc R
C10 C 0.2445(7) 0.5893(6) 1.1430(5) 0.106(3) Uani 1 1 d .
H10A H 0.1926 0.6290 1.1263 0.127 Uiso 1 1 calc R
H10B H 0.2936 0.6216 1.1755 0.127 Uiso 1 1 calc R
C11 C 0.2107(9) 0.5148(7) 1.1866(6) 0.133(4) Uani 1 1 d .
H11A H 0.1429 0.5119 1.1738 0.160 Uiso 1 1 calc R
H11B H 0.2310 0.5270 1.2375 0.160 Uiso 1 1 calc R
C12 C 0.2523(8) 0.4252(7) 1.1698(5) 0.104(3) Uani 1 1 d .
C13 C 0.3462(7) 0.4118(8) 1.1978(6) 0.114(4) Uani 1 1 d .
H13 H 0.3774 0.4382 1.2405 0.137 Uiso 1 1 calc R
C14 C 0.3931(8) 0.3574(7) 1.1605(6) 0.115(4) Uani 1 1 d .
H14 H 0.4570 0.3477 1.1776 0.138 Uiso 1 1 calc R
C15 C 0.3442(9) 0.3166(6) 1.0966(8) 0.118(4) Uani 1 1 d .
C16 C 0.2447(8) 0.3198(6) 1.0778(6) 0.100(3) Uani 1 1 d .
H16 H 0.2096 0.2872 1.0400 0.120 Uiso 1 1 calc R
C17 C 0.2051(7) 0.3705(6) 1.1162(6) 0.101(3) Uani 1 1 d .
H17 H 0.1400 0.3698 1.1068 0.121 Uiso 1 1 calc R
C18 C 0.3926(9) 0.2903(9) 1.0441(8) 0.163(6) Uani 1 1 d .
H18A H 0.3699 0.2331 1.0266 0.195 Uiso 1 1 calc R
H18B H 0.4586 0.2845 1.0674 0.195 Uiso 1 1 calc R
C19 C 0.3830(10) 0.3531(7) 0.9773(7) 0.161(5) Uani 1 1 d .
H19A H 0.4419 0.3559 0.9630 0.193 Uiso 1 1 calc R
H19B H 0.3351 0.3316 0.9371 0.193 Uiso 1 1 calc R
C20 C -0.0261(5) 0.6037(4) 0.7559(3) 0.0647(19) Uani 1 1 d .
H20A H 0.0161 0.6178 0.7264 0.097 Uiso 1 1 calc R
H20B H -0.0822 0.6378 0.7411 0.097 Uiso 1 1 calc R
H20C H -0.0417 0.5430 0.7510 0.097 Uiso 1 1 calc R
C21 C -0.0193(4) 0.7807(3) 0.8344(3) 0.0426(13) Uani 1 1 d .
C22 C -0.0219(5) 0.8066(4) 0.7644(3) 0.0584(17) Uani 1 1 d .
H22 H 0.0099 0.7747 0.7365 0.070 Uiso 1 1 calc R
C23 C -0.0725(6) 0.8803(5) 0.7363(4) 0.077(2) Uani 1 1 d .
H23 H -0.0765 0.8957 0.6888 0.093 Uiso 1 1 calc R
C24 C -0.1157(6) 0.9298(5) 0.7763(4) 0.078(2) Uani 1 1 d .
H24 H -0.1469 0.9801 0.7571 0.094 Uiso 1 1 calc R
C25 C -0.1135(5) 0.9054(4) 0.8464(4) 0.0695(19) Uani 1 1 d .
H25 H -0.1437 0.9393 0.8741 0.083 Uiso 1 1 calc R
C26 C -0.0666(4) 0.8311(4) 0.8751(3) 0.0518(15) Uani 1 1 d .
H26 H -0.0665 0.8144 0.9218 0.062 Uiso 1 1 calc R
C27 C 0.2523(4) 0.7673(4) 0.9047(3) 0.0425(13) Uani 1 1 d .
C28 C 0.3028(5) 0.6904(4) 0.9152(3) 0.0645(18) Uani 1 1 d .
H28 H 0.3290 0.6711 0.9616 0.077 Uiso 1 1 calc R
C29 C 0.3145(6) 0.6418(5) 0.8569(4) 0.077(2) Uani 1 1 d .
H29 H 0.3482 0.5900 0.8644 0.092 Uiso 1 1 calc R
C30 C 0.2774(5) 0.6692(5) 0.7897(3) 0.0690(19) Uani 1 1 d .
H30 H 0.2867 0.6368 0.7511 0.083 Uiso 1 1 calc R
C31 C 0.2268(6) 0.7432(5) 0.7776(3) 0.072(2) Uani 1 1 d .
H31 H 0.1999 0.7605 0.7308 0.087 Uiso 1 1 calc R
C32 C 0.2144(5) 0.7940(4) 0.8348(3) 0.0570(16) Uani 1 1 d .
H32 H 0.1808 0.8458 0.8261 0.068 Uiso 1 1 calc R
C33 C 0.2049(5) 0.9353(4) 0.9538(3) 0.0530(16) Uani 1 1 d .
C34 C 0.2666(7) 0.9796(6) 0.9220(7) 0.133(4) Uani 1 1 d .
H34 H 0.3196 0.9512 0.9151 0.160 Uiso 1 1 calc R
C35 C 0.2500(8) 1.0681(6) 0.8997(6) 0.128(4) Uani 1 1 d .
H35 H 0.2894 1.0968 0.8760 0.153 Uiso 1 1 calc R
C36 C 0.1731(7) 1.1098(5) 0.9147(5) 0.095(3) Uani 1 1 d .
H36 H 0.1643 1.1692 0.9061 0.114 Uiso 1 1 calc R
C37 C 0.1125(6) 1.0647(5) 0.9412(4) 0.081(2) Uani 1 1 d .
H37 H 0.0582 1.0914 0.9474 0.098 Uiso 1 1 calc R
C38 C 0.1289(5) 0.9780(5) 0.9599(4) 0.0689(19) Uani 1 1 d .
H38 H 0.0843 0.9482 0.9777 0.083 Uiso 1 1 calc R
C39 C 0.3385(4) 0.8180(4) 1.0460(3) 0.0588(17) Uani 1 1 d .
C40 C 0.3485(5) 0.7893(5) 1.1143(4) 0.077(2) Uani 1 1 d .
H40 H 0.2954 0.7740 1.1299 0.092 Uiso 1 1 calc R
C41 C 0.4361(7) 0.7822(7) 1.1615(5) 0.102(3) Uani 1 1 d .
H41 H 0.4406 0.7600 1.2073 0.123 Uiso 1 1 calc R
C42 C 0.5115(7) 0.8062(8) 1.1428(6) 0.117(4) Uani 1 1 d .
H42 H 0.5693 0.8040 1.1757 0.140 Uiso 1 1 calc R
C43 C 0.5055(7) 0.8340(12) 1.0761(7) 0.202(8) Uani 1 1 d .
H43 H 0.5597 0.8497 1.0622 0.242 Uiso 1 1 calc R
C44 C 0.4182(6) 0.8399(9) 1.0262(5) 0.153(6) Uani 1 1 d .
H44 H 0.4152 0.8587 0.9796 0.184 Uiso 1 1 calc R
C45 C 0.3828(13) 0.0751(16) 0.1615(12) 0.294(14) Uani 1 1 d .
H45A H 0.3442 0.1261 0.1465 0.353 Uiso 1 1 calc R
H45B H 0.3548 0.0265 0.1318 0.353 Uiso 1 1 calc R
Cl1 Cl 0.13440(12) 0.86439(10) 1.11498(7) 0.0600(4) Uani 1 1 d .
Cl2 Cl -0.01424(12) 0.69606(10) 1.06444(9) 0.0594(4) Uani 1 1 d .
Cl3 Cl 0.3862(4) 0.0540(5) 0.2442(4) 0.308(4) Uani 1 1 d .
Cl4 Cl 0.4955(7) 0.0940(5) 0.1499(5) 0.413(6) Uani 1 1 d .
N1 N 0.0860(3) 0.5951(3) 0.9368(2) 0.0426(11) Uani 1 1 d .
N2 N 0.0552(3) 0.5575(3) 0.8732(2) 0.0483(12) Uani 1 1 d .
N3 N 0.0188(3) 0.6231(3) 0.8312(2) 0.0451(12) Uani 1 1 d .
P1 P 0.22568(10) 0.82170(9) 0.98129(7) 0.0424(4) Uani 1 1 d .
Pd1 Pd 0.10657(3) 0.76262(2) 1.02091(2) 0.03746(16) Uani 1 1 d .

loop_
_atom_site_aniso_label
_atom_site_aniso_U_11
_atom_site_aniso_U_22
_atom_site_aniso_U_33
_atom_site_aniso_U_23
_atom_site_aniso_U_13
_atom_site_aniso_U_12
C1 0.033(3) 0.040(3) 0.041(3) -0.002(2) 0.012(2) -0.004(2)
C2 0.042(3) 0.037(3) 0.031(3) -0.005(2) 0.008(2) -0.003(2)
C3 0.048(4) 0.045(3) 0.049(3) 0.010(2) 0.009(3) 0.007(3)
C4 0.057(4) 0.047(3) 0.050(4) 0.014(3) 0.005(3) 0.001(3)
C5 0.095(6) 0.066(4) 0.062(5) 0.007(3) -0.002(4) -0.002(4)
C6 0.058(5) 0.080(6) 0.126(8) 0.024(5) -0.005(5) -0.005(4)
C7 0.074(6) 0.112(8) 0.109(8) 0.031(6) 0.028(6) -0.011(6)
C8 0.114(8) 0.105(7) 0.115(8) 0.027(6) 0.055(7) 0.030(7)
C9 0.070(5) 0.105(6) 0.107(6) 0.055(5) 0.034(5) 0.044(5)
C10 0.139(9) 0.102(7) 0.080(6) 0.002(5) 0.033(6) -0.025(6)
C11 0.189(12) 0.123(8) 0.102(8) 0.003(6) 0.062(8) -0.001(8)
C12 0.131(9) 0.112(8) 0.075(6) 0.022(5) 0.038(6) -0.015(7)
C13 0.077(7) 0.139(9) 0.118(8) 0.068(7) 0.007(6) 0.019(6)
C14 0.097(8) 0.104(7) 0.113(8) 0.055(6) -0.032(7) -0.002(6)
C15 0.120(10) 0.089(7) 0.164(11) 0.030(7) 0.071(9) 0.040(6)
C16 0.111(8) 0.071(6) 0.118(8) -0.002(5) 0.026(6) 0.006(5)
C17 0.114(8) 0.078(6) 0.119(8) 0.020(5) 0.046(7) -0.026(6)
C18 0.132(10) 0.147(10) 0.226(15) 0.098(11) 0.074(10) 0.053(9)
C19 0.214(15) 0.122(9) 0.170(12) 0.036(8) 0.091(11) 0.073(9)
C20 0.089(5) 0.063(4) 0.038(3) -0.015(3) 0.006(3) -0.003(4)
C21 0.049(3) 0.041(3) 0.035(3) 0.003(2) 0.004(2) -0.003(3)
C22 0.075(5) 0.050(4) 0.052(4) 0.009(3) 0.019(3) 0.002(3)
C23 0.101(6) 0.063(4) 0.063(4) 0.025(4) 0.008(4) 0.000(4)
C24 0.093(6) 0.050(4) 0.087(6) 0.021(4) 0.013(5) 0.010(4)
C25 0.076(5) 0.055(4) 0.076(5) 0.003(3) 0.015(4) 0.012(4)
C26 0.057(4) 0.050(3) 0.047(3) 0.002(3) 0.007(3) 0.004(3)
C27 0.044(3) 0.050(3) 0.034(3) -0.001(2) 0.013(2) -0.006(3)
C28 0.080(5) 0.071(4) 0.046(4) 0.005(3) 0.022(3) 0.022(4)
C29 0.103(6) 0.070(5) 0.066(5) -0.004(3) 0.036(4) 0.027(4)
C30 0.089(5) 0.078(5) 0.045(4) -0.017(3) 0.026(4) 0.007(4)
C31 0.094(6) 0.090(5) 0.035(3) -0.002(3) 0.019(3) 0.007(4)
C32 0.074(5) 0.055(4) 0.045(3) 0.006(3) 0.019(3) 0.008(3)
C33 0.059(4) 0.041(3) 0.060(4) -0.014(3) 0.017(3) -0.014(3)
C34 0.101(8) 0.068(6) 0.256(14) 0.013(7) 0.091(8) -0.003(5)
C35 0.130(9) 0.062(6) 0.200(12) 0.022(6) 0.057(8) -0.029(6)
C36 0.116(8) 0.054(5) 0.104(7) -0.010(4) 0.002(6) -0.006(5)
C37 0.086(6) 0.085(6) 0.077(5) 0.026(4) 0.027(4) 0.021(5)
C38 0.071(5) 0.069(4) 0.068(4) 0.023(3) 0.020(4) 0.012(4)
C39 0.049(4) 0.082(4) 0.043(3) -0.019(3) 0.007(3) -0.009(3)
C40 0.066(5) 0.089(5) 0.066(5) 0.005(4) -0.003(4) -0.001(4)
C41 0.072(6) 0.140(8) 0.078(6) 0.001(5) -0.015(5) 0.009(6)
C42 0.054(6) 0.191(11) 0.088(7) -0.036(7) -0.019(5) 0.013(6)
C43 0.054(7) 0.44(3) 0.102(9) -0.023(12) -0.004(6) -0.063(10)
C44 0.063(6) 0.314(18) 0.079(6) 0.021(8) 0.009(5) -0.051(8)
C45 0.169(17) 0.41(4) 0.31(3) 0.20(3) 0.069(18) 0.045(19)
Cl1 0.0825(12) 0.0596(9) 0.0376(7) -0.0139(6) 0.0138(7) 0.0052(8)
Cl2 0.0662(11) 0.0558(9) 0.0664(10) 0.0056(7) 0.0361(8) -0.0021(8)
Cl3 0.201(6) 0.371(10) 0.340(8) 0.128(7) 0.041(5) -0.064(5)
Cl4 0.443(12) 0.346(9) 0.550(14) 0.261(10) 0.318(11) 0.190(9)
N1 0.048(3) 0.036(2) 0.042(2) -0.0011(19) 0.007(2) 0.004(2)
N2 0.058(3) 0.042(3) 0.041(3) -0.012(2) 0.004(2) 0.003(2)
N3 0.054(3) 0.043(3) 0.035(2) -0.005(2) 0.003(2) 0.000(2)
P1 0.0434(9) 0.0484(8) 0.0362(7) -0.0085(6) 0.0108(6) -0.0055(7)
Pd1 0.0451(3) 0.0393(2) 0.0282(2) -0.00205(16) 0.00925(17) 0.00082(19)

loop_
_atom_type_symbol
_atom_type_description
_atom_type_scat_dispersion_real
_atom_type_scat_dispersion_imag
_atom_type_scat_source
C C 0.0033 0.0016 'International Tables Vol C Tables 4.2.6.8 and 6.1.1.4'
H H 0.0000 0.0000 'International Tables Vol C Tables 4.2.6.8 and 6.1.1.4'
N N 0.0061 0.0033 'International Tables Vol C Tables 4.2.6.8 and 6.1.1.4'
Pd Pd -0.9988 1.0072 'International Tables Vol C Tables 4.2.6.8 and 6.1.1.4'
P P 0.1023 0.0942 'International Tables Vol C Tables 4.2.6.8 and 6.1.1.4'
Cl Cl 0.1484 0.1585 'International Tables Vol C Tables 4.2.6.8 and 6.1.1.4'

loop_
_geom_angle_atom_site_label_1
_geom_angle_atom_site_label_2
_geom_angle_atom_site_label_3
_geom_angle
N1 C1 C2 103.1(4)
N1 C1 Pd1 126.8(4)
C2 C1 Pd1 130.0(4)
N3 C2 C1 106.3(4)
N3 C2 C21 123.7(4)
C1 C2 C21 129.7(4)
N1 C3 C4 112.5(5)
C5 C4 C9 118.7(7)
C5 C4 C3 123.9(7)
C9 C4 C3 116.5(6)
C4 C5 C10 124.7(8)
C4 C5 C6 117.3(8)
C10 C5 C6 116.1(8)
C7 C6 C5 116.2(8)
C7 C6 H6 121.9
C5 C6 H6 121.9
C6 C7 C8 127.2(9)
C6 C7 H7 116.4
C8 C7 H7 116.4
C9 C8 C7 111.9(10)
C9 C8 C19 119.7(11)
C7 C8 C19 127.2(11)
C8 C9 C4 124.2(9)
C8 C9 H9 117.9
C4 C9 H9 117.9
C5 C10 C11 116.5(8)
C5 C10 H10A 108.2
C11 C10 H10A 108.2
C5 C10 H10B 108.2
C11 C10 H10B 108.2
H10A C10 H10B 107.3
C10 C11 C12 110.1(8)
C10 C11 H11A 109.6
C12 C11 H11A 109.6
C10 C11 H11B 109.6
C12 C11 H11B 109.6
H11A C11 H11B 108.2
C13 C12 C17 118.7(11)
C13 C12 C11 117.1(11)
C17 C12 C11 122.4(10)
C12 C13 C14 117.8(11)
C12 C13 H13 121.1
C14 C13 H13 121.1
C13 C14 C15 120.2(11)
C13 C14 H14 119.9
C15 C14 H14 119.9
C14 C15 C16 119.0(11)
C14 C15 C18 120.2(14)
C16 C15 C18 119.3(13)
C17 C16 C15 116.7(10)
C17 C16 H16 121.6
C15 C16 H16 121.6
C16 C17 C12 125.0(11)
C16 C17 H17 117.5
C12 C17 H17 117.5
C15 C18 C19 115.9(10)
C15 C18 H18A 108.3
C19 C18 H18A 108.3
C15 C18 H18B 108.3
C19 C18 H18B 108.3
H18A C18 H18B 107.4
C8 C19 C18 107.9(10)
C8 C19 H19A 110.1
C18 C19 H19A 110.1
C8 C19 H19B 110.1
C18 C19 H19B 110.1
H19A C19 H19B 108.4
N3 C20 H20A 109.5
N3 C20 H20B 109.5
H20A C20 H20B 109.5
N3 C20 H20C 109.5
H20A C20 H20C 109.5
H20B C20 H20C 109.5
C22 C21 C26 118.6(5)
C22 C21 C2 123.7(5)
C26 C21 C2 117.6(5)
C21 C22 C23 119.7(7)
C21 C22 H22 120.2
C23 C22 H22 120.2
C24 C23 C22 121.5(7)
C24 C23 H23 119.2
C22 C23 H23 119.2
C23 C24 C25 119.7(6)
C23 C24 H24 120.1
C25 C24 H24 120.1
C26 C25 C24 120.3(7)
C26 C25 H25 119.9
C24 C25 H25 119.9
C25 C26 C21 120.2(6)
C25 C26 H26 119.9
C21 C26 H26 119.9
C28 C27 C32 118.2(5)
C28 C27 P1 119.1(4)
C32 C27 P1 122.2(4)
C27 C28 C29 120.4(6)
C27 C28 H28 119.8
C29 C28 H28 119.8
C30 C29 C28 120.3(6)
C30 C29 H29 119.8
C28 C29 H29 119.8
C29 C30 C31 120.7(6)
C29 C30 H30 119.6
C31 C30 H30 119.6
C30 C31 C32 120.5(6)
C30 C31 H31 119.8
C32 C31 H31 119.8
C27 C32 C31 119.9(6)
C27 C32 H32 120.1
C31 C32 H32 120.1
C38 C33 C34 116.8(7)
C38 C33 P1 122.3(5)
C34 C33 P1 120.9(6)
C33 C34 C35 121.1(9)
C33 C34 H34 119.5
C35 C34 H34 119.5
C36 C35 C34 117.8(9)
C36 C35 H35 121.1
C34 C35 H35 121.1
C37 C36 C35 119.6(8)
C37 C36 H36 120.2
C35 C36 H36 120.2
C36 C37 C38 120.7(8)
C36 C37 H37 119.6
C38 C37 H37 119.6
C33 C38 C37 123.5(7)
C33 C38 H38 118.2
C37 C38 H38 118.2
C40 C39 C44 116.7(7)
C40 C39 P1 122.7(6)
C44 C39 P1 120.5(6)
C39 C40 C41 121.7(8)
C39 C40 H40 119.2
C41 C40 H40 119.2
C42 C41 C40 121.1(10)
C42 C41 H41 119.5
C40 C41 H41 119.5
C41 C42 C43 119.4(9)
C41 C42 H42 120.3
C43 C42 H42 120.3
C42 C43 C44 121.0(11)
C42 C43 H43 119.5
C44 C43 H43 119.5
C39 C44 C43 120.0(10)
C39 C44 H44 120.0
C43 C44 H44 120.0
Cl3 C45 Cl4 110.7(12)
Cl3 C45 H45A 109.5
Cl4 C45 H45A 109.5
Cl3 C45 H45B 109.5
Cl4 C45 H45B 109.5
H45A C45 H45B 108.1
N2 N1 C1 114.4(4)
N2 N1 C3 116.7(4)
C1 N1 C3 128.3(4)
N3 N2 N1 103.2(4)
N2 N3 C2 113.0(4)
N2 N3 C20 117.9(4)
C2 N3 C20 129.0(5)
C27 P1 C39 101.6(3)
C27 P1 C33 105.0(3)
C39 P1 C33 106.8(3)
C27 P1 Pd1 115.01(18)
C39 P1 Pd1 114.3(2)
C33 P1 Pd1 113.0(2)
C1 Pd1 P1 92.50(15)
C1 Pd1 Cl1 174.44(15)
P1 Pd1 Cl1 89.12(6)
C1 Pd1 Cl2 87.23(15)
P1 Pd1 Cl2 177.71(6)
Cl1 Pd1 Cl2 91.36(6)

loop_
_geom_bond_atom_site_label_1
_geom_bond_atom_site_label_2
_geom_bond_distance
C1 N1 1.366(6)
C1 C2 1.386(7)
C1 Pd1 1.990(5)
C2 N3 1.358(6)
C2 C21 1.466(7)
C3 N1 1.490(6)
C3 C4 1.516(8)
C4 C5 1.362(9)
C4 C9 1.441(10)
C5 C10 1.420(11)
C5 C6 1.463(11)
C6 C7 1.335(12)
C6 H6 0.9300
C7 C8 1.394(13)
C7 H7 0.9300
C8 C9 1.322(11)
C8 C19 1.545(14)
C9 H9 0.9300
C10 C11 1.567(12)
C10 H10A 0.9700
C10 H10B 0.9700
C11 C12 1.569(14)
C11 H11A 0.9700
C11 H11B 0.9700
C12 C13 1.373(13)
C12 C17 1.380(12)
C13 C14 1.388(15)
C13 H13 0.9300
C14 C15 1.411(15)
C14 H14 0.9300
C15 C16 1.421(14)
C15 C18 1.424(15)
C16 C17 1.301(12)
C16 H16 0.9300
C17 H17 0.9300
C18 C19 1.584(14)
C18 H18A 0.9700
C18 H18B 0.9700
C19 H19A 0.9700
C19 H19B 0.9700
C20 N3 1.468(6)
C20 H20A 0.9600
C20 H20B 0.9600
C20 H20C 0.9600
C21 C22 1.392(8)
C21 C26 1.399(8)
C22 C23 1.391(9)
C22 H22 0.9300
C23 C24 1.341(10)
C23 H23 0.9300
C24 C25 1.391(10)
C24 H24 0.9300
C25 C26 1.378(8)
C25 H25 0.9300
C26 H26 0.9300
C27 C28 1.384(8)
C27 C32 1.386(7)
C27 P1 1.814(5)
C28 C29 1.391(9)
C28 H28 0.9300
C29 C30 1.341(9)
C29 H29 0.9300
C30 C31 1.349(9)
C30 H30 0.9300
C31 C32 1.393(9)
C31 H31 0.9300
C32 H32 0.9300
C33 C38 1.324(9)
C33 C34 1.386(11)
C33 P1 1.829(6)
C34 C35 1.428(12)
C34 H34 0.9300
C35 C36 1.388(13)
C35 H35 0.9300
C36 C37 1.324(11)
C36 H36 0.9300
C37 C38 1.385(10)
C37 H37 0.9300
C38 H38 0.9300
C39 C40 1.357(9)
C39 C44 1.358(11)
C39 P1 1.820(6)
C40 C41 1.390(10)
C40 H40 0.9300
C41 C42 1.298(13)
C41 H41 0.9300
C42 C43 1.333(15)
C42 H42 0.9300
C43 C44 1.408(13)
C43 H43 0.9300
C44 H44 0.9300
C45 Cl3 1.608(19)
C45 Cl4 1.748(18)
C45 H45A 0.9700
C45 H45B 0.9700
Cl1 Pd1 2.3493(14)
Cl2 Pd1 2.3681(16)
N1 N2 1.329(6)
N2 N3 1.321(6)
P1 Pd1 2.2595(16)

loop_
_geom_torsion_atom_site_label_1
_geom_torsion_atom_site_label_2
_geom_torsion_atom_site_label_3
_geom_torsion_atom_site_label_4
_geom_torsion
N1 C1 C2 N3 -1.8(6)
Pd1 C1 C2 N3 -179.4(4)
N1 C1 C2 C21 171.7(6)
Pd1 C1 C2 C21 -5.8(9)
N1 C3 C4 C5 110.0(6)
N1 C3 C4 C9 -81.0(6)
C9 C4 C5 C10 -151.5(8)
C3 C4 C5 C10 17.3(11)
C9 C4 C5 C6 12.1(10)
C3 C4 C5 C6 -179.0(6)
C4 C5 C6 C7 -8.7(11)
C10 C5 C6 C7 156.4(8)
C5 C6 C7 C8 -10.1(14)
C6 C7 C8 C9 23.4(14)
C6 C7 C8 C19 -143.6(11)
C7 C8 C9 C4 -18.8(12)
C19 C8 C9 C4 149.3(9)
C5 C4 C9 C8 2.5(11)
C3 C4 C9 C8 -167.2(8)
C4 C5 C10 C11 69.0(12)
C6 C5 C10 C11 -94.8(10)
C5 C10 C11 C12 18.6(13)
C10 C11 C12 C13 72.3(11)
C10 C11 C12 C17 -92.2(12)
C17 C12 C13 C14 14.3(13)
C11 C12 C13 C14 -150.8(9)
C12 C13 C14 C15 -1.2(15)
C13 C14 C15 C16 -10.7(15)
C13 C14 C15 C18 155.2(10)
C14 C15 C16 C17 9.0(14)
C18 C15 C16 C17 -157.1(10)
C15 C16 C17 C12 4.7(15)
C13 C12 C17 C16 -17.0(14)
C11 C12 C17 C16 147.3(10)
C14 C15 C18 C19 -100.5(14)
C16 C15 C18 C19 65.4(16)
C9 C8 C19 C18 -100.5(12)
C7 C8 C19 C18 65.6(15)
C15 C18 C19 C8 22.1(18)
N3 C2 C21 C22 -40.9(9)
C1 C2 C21 C22 146.5(6)
N3 C2 C21 C26 134.9(6)
C1 C2 C21 C26 -37.7(9)
C26 C21 C22 C23 -1.1(9)
C2 C21 C22 C23 174.7(6)
C21 C22 C23 C24 3.0(11)
C22 C23 C24 C25 -2.7(12)
C23 C24 C25 C26 0.5(11)
C24 C25 C26 C21 1.3(10)
C22 C21 C26 C25 -1.0(9)
C2 C21 C26 C25 -177.0(5)
C32 C27 C28 C29 -0.1(10)
P1 C27 C28 C29 172.2(6)
C27 C28 C29 C30 0.4(12)
C28 C29 C30 C31 -1.3(12)
C29 C30 C31 C32 1.9(12)
C28 C27 C32 C31 0.7(10)
P1 C27 C32 C31 -171.3(5)
C30 C31 C32 C27 -1.7(11)
C38 C33 C34 C35 2.4(15)
P1 C33 C34 C35 179.3(8)
C33 C34 C35 C36 3.7(17)
C34 C35 C36 C37 -7.6(16)
C35 C36 C37 C38 5.5(14)
C34 C33 C38 C37 -4.8(12)
P1 C33 C38 C37 178.3(6)
C36 C37 C38 C33 1.0(12)
C44 C39 C40 C41 -0.3(13)
P1 C39 C40 C41 176.1(7)
C39 C40 C41 C42 2.8(15)
C40 C41 C42 C43 -3.4(19)
C41 C42 C43 C44 2(2)
C40 C39 C44 C43 -1.3(18)
P1 C39 C44 C43 -177.9(11)
C42 C43 C44 C39 1(2)
C2 C1 N1 N2 1.8(6)
Pd1 C1 N1 N2 179.4(4)
C2 C1 N1 C3 -169.3(5)
Pd1 C1 N1 C3 8.3(8)
C4 C3 N1 N2 100.8(6)
C4 C3 N1 C1 -88.4(7)
C1 N1 N2 N3 -0.9(6)
C3 N1 N2 N3 171.2(5)
N1 N2 N3 C2 -0.4(6)
N1 N2 N3 C20 -177.5(5)
C1 C2 N3 N2 1.5(6)
C21 C2 N3 N2 -172.6(5)
C1 C2 N3 C20 178.2(6)
C21 C2 N3 C20 4.2(10)
C28 C27 P1 C39 46.1(6)
C32 C27 P1 C39 -142.0(5)
C28 C27 P1 C33 157.2(5)
C32 C27 P1 C33 -30.8(6)
C28 C27 P1 Pd1 -77.8(5)
C32 C27 P1 Pd1 94.1(5)
C40 C39 P1 C27 -130.0(6)
C44 C39 P1 C27 46.3(9)
C40 C39 P1 C33 120.2(6)
C44 C39 P1 C33 -63.5(9)
C40 C39 P1 Pd1 -5.6(7)
C44 C39 P1 Pd1 170.7(8)
C38 C33 P1 C27 128.8(6)
C34 C33 P1 C27 -48.0(8)
C38 C33 P1 C39 -123.9(6)
C34 C33 P1 C39 59.4(8)
C38 C33 P1 Pd1 2.7(6)
C34 C33 P1 Pd1 -174.1(7)
N1 C1 Pd1 P1 107.4(5)
C2 C1 Pd1 P1 -75.6(5)
N1 C1 Pd1 Cl1 -145.7(13)
C2 C1 Pd1 Cl1 31(2)
N1 C1 Pd1 Cl2 -70.3(5)
C2 C1 Pd1 Cl2 106.7(5)
C27 P1 Pd1 C1 -8.7(2)
C39 P1 Pd1 C1 -125.7(3)
C33 P1 Pd1 C1 111.9(2)
C27 P1 Pd1 Cl1 176.6(2)
C39 P1 Pd1 Cl1 59.7(2)
C33 P1 Pd1 Cl1 -62.8(2)
C27 P1 Pd1 Cl2 74.3(14)
C39 P1 Pd1 Cl2 -42.6(14)
C33 P1 Pd1 Cl2 -165.0(13)
